data_2212091
loop_
_publ_author_name
'Shan Liu'
'Wen-Yuan Wu'
'Fan Wen'
'Rui Liu'
'Hong-Jun Zhu'

_publ_section_title
;
 2,5-Dibenzoylterephthalic acid <i>N</i>,<i>N</i>-dimethylformamide
 disolvate
;
_journal_coeditor_code CI2258
_journal_issue 2
_journal_name_full 'Acta Crystallographica Section E'
_journal_page_first o515
_journal_page_last o516
_journal_paper_doi 10.1107/S1600536806055607
_journal_volume 63
_journal_year 2007
_chemical_formula_iupac 'C22 H14 O6, 2C3 H7 N O'
_chemical_formula_moiety 'C22 H14 O6, 2(C3 H7 N O)'
_chemical_formula_sum 'C28 H28 N2 O8'
_chemical_formula_weight 520.52
_chemical_name_systematic
;
2,5-Dibenzoylterephthalic acid N,N-dimethylformamide disolvate
;
_space_group_IT_number 2
_symmetry_cell_setting triclinic
_symmetry_space_group_name_Hall '-P 1'
_symmetry_space_group_name_H-M 'P -1'
_atom_sites_solution_hydrogens geom
_atom_sites_solution_primary direct
_atom_sites_solution_secondary difmap
_audit_creation_method SHELXL-97
_cell_angle_alpha 95.57(3)
_cell_angle_beta 101.64(3)
_cell_angle_gamma 93.47(3)
_cell_formula_units_Z 1
_cell_length_a 6.0430(12)
_cell_length_b 8.5950(17)
_cell_length_c 13.211(3)
_cell_measurement_reflns_used 25
_cell_measurement_temperature 298(2)
_cell_measurement_theta_max 12
_cell_measurement_theta_min 10
_cell_volume 666.6(3)
_computing_cell_refinement 'CAD-4 Software'
_computing_data_collection 'CAD-4 Software (Enraf--Nonius, 1985)'
_computing_data_reduction 'XCAD4 (Harms & Wocadlo, 1995)'
_computing_molecular_graphics 'SHELXTL (Bruker, 2000)'
_computing_publication_material SHELXTL
_computing_structure_refinement 'SHELXL97 (Sheldrick, 1997)'
_computing_structure_solution 'SHELXS97 (Sheldrick, 1997)'
_diffrn_ambient_temperature 298(2)
_diffrn_measured_fraction_theta_full 1.000
_diffrn_measured_fraction_theta_max 1.000
_diffrn_measurement_device_type 'Enraf--Nonius CAD-4'
_diffrn_measurement_method \w/2\q
_diffrn_radiation_monochromator graphite
_diffrn_radiation_source 'fine-focus sealed tube'
_diffrn_radiation_type MoK\a
_diffrn_radiation_wavelength 0.71073
_diffrn_reflns_av_R_equivalents 0.0198
_diffrn_reflns_av_sigmaI/netI 0.0338
_diffrn_reflns_limit_h_max 7
_diffrn_reflns_limit_h_min 0
_diffrn_reflns_limit_k_max 10
_diffrn_reflns_limit_k_min -10
_diffrn_reflns_limit_l_max 15
_diffrn_reflns_limit_l_min -16
_diffrn_reflns_number 2895
_diffrn_reflns_theta_full 25.97
_diffrn_reflns_theta_max 25.97
_diffrn_reflns_theta_min 1.58
_diffrn_standards_decay_% 0
_diffrn_standards_interval_count 200
_diffrn_standards_number 3
_exptl_absorpt_coefficient_mu 0.096
_exptl_absorpt_correction_T_max 0.9811
_exptl_absorpt_correction_T_min 0.9627
_exptl_absorpt_correction_type psi-scan
_exptl_absorpt_process_details '(North <i>et al.</i>,  1968)'
_exptl_crystal_colour colourless
_exptl_crystal_density_diffrn 1.297
_exptl_crystal_density_method 'not measured'
_exptl_crystal_description Block
_exptl_crystal_F_000 274
_exptl_crystal_size_max 0.40
_exptl_crystal_size_mid 0.20
_exptl_crystal_size_min 0.20
_refine_diff_density_max 0.208
_refine_diff_density_min -0.202
_refine_ls_extinction_coef 0.189(13)
_refine_ls_extinction_expression Fc^*^=kFc[1+0.001xFc^2^\l^3^/sin(2\q)]^-1/4^
_refine_ls_extinction_method SHELXL97
_refine_ls_goodness_of_fit_ref 1.030
_refine_ls_hydrogen_treatment constr
_refine_ls_matrix_type full
_refine_ls_number_parameters 175
_refine_ls_number_reflns 2633
_refine_ls_number_restraints 0
_refine_ls_restrained_S_all 1.030
_refine_ls_R_factor_all 0.0643
_refine_ls_R_factor_gt 0.0487
_refine_ls_shift/su_max 0.001
_refine_ls_shift/su_mean 0.000
_refine_ls_structure_factor_coef Fsqd
_refine_ls_weighting_details 'calc w=1/[\s^2^(Fo^2^)+(0.0648P)^2^+0.1552P] where P=(Fo^2^+2Fc^2^)/3'
_refine_ls_weighting_scheme calc
_refine_ls_wR_factor_gt 0.1201
_refine_ls_wR_factor_ref 0.1308
_reflns_number_gt 2039
_reflns_number_total 2633
_reflns_threshold_expression I>2\s(I)
_cod_data_source_file ci2258.cif
_cod_data_source_block I
_cod_depositor_comments
;
The following automatic conversions were performed:
'_symmetry_cell_setting' value 'Triclinic' changed to 'triclinic'
according to '/home/saulius/struct/CIF-dictionaries/cif_core.dic'
dictionary named 'cif_core.dic' version 2.4.1 from 2010-06-29.

Automatic conversion script
Id: cif_fix_enum 1527 2010-12-29 10:47:43Z saulius 

The following automatic conversions were performed:

'_symmetry_cell_setting' value 'Triclinic' changed to 'triclinic'
according to /home/saulius/struct/CIF-dictionaries/cif_core.dic
dictionary named 'cif_core.dic' version 2.4.1 from 2010-06-29.

Automatic conversion script
Id: cif_fix_values 1715 2011-07-08 13:25:40Z adriana 
;
_cod_database_code 2212091
_cod_database_fobs_code 2212091

loop_
_symmetry_equiv_pos_as_xyz
'x, y, z'
'-x, -y, -z'

loop_
_atom_site_type_symbol
_atom_site_label
_atom_site_fract_x
_atom_site_fract_y
_atom_site_fract_z
_atom_site_U_iso_or_equiv
_atom_site_adp_type
_atom_site_calc_flag
_atom_site_refinement_flags
_atom_site_occupancy
O O1 -0.0209(2) 0.49459(15) 0.30597(11) 0.0492(4) Uani d . 1
O O2 0.4007(2) 0.50710(16) 0.21706(10) 0.0512(4) Uani d . 1
O O3 0.5343(2) 0.27867(15) 0.25805(10) 0.0450(4) Uani d . 1
H H3A 0.5595 0.2710 0.1991 0.068 Uiso calc R 1
C C1 -0.1356(3) 0.8102(2) 0.31281(16) 0.0457(5) Uani d . 1
H H1 -0.2563 0.7343 0.2896 0.055 Uiso calc R 1
C C2 -0.1692(4) 0.9661(2) 0.30672(19) 0.0561(6) Uani d . 1
H H2 -0.3135 0.9954 0.2805 0.067 Uiso calc R 1
C C3 0.0089(4) 1.0792(2) 0.33911(17) 0.0535(6) Uani d . 1
H H3B -0.0145 1.1843 0.3339 0.064 Uiso calc R 1
C C4 0.2228(4) 1.0360(2) 0.37942(17) 0.0516(5) Uani d . 1
H H4 0.3434 1.1123 0.4011 0.062 Uiso calc R 1
C C5 0.2581(3) 0.8803(2) 0.38758(15) 0.0416(5) Uani d . 1
H H5 0.4019 0.8521 0.4158 0.050 Uiso calc R 1
C C6 0.0800(3) 0.7657(2) 0.35390(13) 0.0332(4) Uani d . 1
C C7 0.1153(3) 0.5968(2) 0.35634(13) 0.0330(4) Uani d . 1
C C8 0.3229(3) 0.55174(18) 0.42901(13) 0.0314(4) Uani d . 1
C C9 0.3485(3) 0.5954(2) 0.53462(13) 0.0337(4) Uani d . 1
H H9 0.2472 0.6601 0.5581 0.040 Uiso calc R 1
C C10 0.4763(3) 0.45605(19) 0.39345(13) 0.0317(4) Uani d . 1
C C11 0.4642(3) 0.4173(2) 0.27936(14) 0.0349(4) Uani d . 1
O O4 0.6302(3) 0.2095(2) 0.08213(12) 0.0720(5) Uani d . 1
N N1 0.8899(3) 0.2282(3) -0.01663(14) 0.0640(6) Uani d . 1
C C12 1.1063(6) 0.2957(5) -0.0310(3) 0.1208(14) Uani d . 1
H H12A 1.1746 0.3684 0.0285 0.181 Uiso calc R 1
H H12B 1.0826 0.3495 -0.0922 0.181 Uiso calc R 1
H H12C 1.2045 0.2136 -0.0389 0.181 Uiso calc R 1
C C13 0.7513(5) 0.1304(4) -0.1035(2) 0.0870(9) Uani d . 1
H H13A 0.6344 0.0717 -0.0803 0.130 Uiso calc R 1
H H13B 0.8433 0.0594 -0.1334 0.130 Uiso calc R 1
H H13C 0.6835 0.1948 -0.1548 0.130 Uiso calc R 1
C C14 0.8143(5) 0.2607(3) 0.06872(18) 0.0657(7) Uani d . 1
H H14 0.9067 0.3269 0.1226 0.079 Uiso calc R 1

loop_
_atom_site_aniso_label
_atom_site_aniso_U_11
_atom_site_aniso_U_22
_atom_site_aniso_U_33
_atom_site_aniso_U_12
_atom_site_aniso_U_13
_atom_site_aniso_U_23
O1 0.0347(7) 0.0395(7) 0.0655(9) 0.0020(6) -0.0046(6) -0.0005(6)
O2 0.0603(9) 0.0561(9) 0.0389(7) 0.0187(7) 0.0078(6) 0.0108(6)
O3 0.0527(8) 0.0446(8) 0.0401(7) 0.0115(6) 0.0152(6) -0.0003(6)
C1 0.0306(9) 0.0447(11) 0.0619(13) 0.0062(8) 0.0067(9) 0.0100(9)
C2 0.0415(11) 0.0510(12) 0.0780(16) 0.0202(10) 0.0088(10) 0.0159(11)
C3 0.0643(14) 0.0370(10) 0.0622(13) 0.0166(10) 0.0148(11) 0.0097(9)
C4 0.0561(13) 0.0383(10) 0.0556(13) -0.0051(9) 0.0034(10) 0.0047(9)
C5 0.0363(10) 0.0405(10) 0.0450(10) 0.0037(8) 0.0002(8) 0.0072(8)
C6 0.0277(8) 0.0378(9) 0.0352(9) 0.0075(7) 0.0068(7) 0.0057(7)
C7 0.0264(8) 0.0363(9) 0.0367(9) 0.0037(7) 0.0076(7) 0.0030(7)
C8 0.0270(8) 0.0293(8) 0.0381(9) 0.0051(6) 0.0060(7) 0.0051(7)
C9 0.0294(9) 0.0347(9) 0.0388(9) 0.0089(7) 0.0097(7) 0.0039(7)
C10 0.0284(8) 0.0309(8) 0.0366(9) 0.0045(7) 0.0083(7) 0.0038(7)
C11 0.0276(8) 0.0370(9) 0.0390(10) 0.0034(7) 0.0058(7) 0.0010(7)
O4 0.0780(12) 0.0877(12) 0.0531(10) 0.0064(10) 0.0288(9) -0.0094(8)
N1 0.0520(11) 0.0936(15) 0.0454(11) 0.0092(10) 0.0108(9) -0.0009(10)
C12 0.073(2) 0.198(4) 0.085(2) -0.025(2) 0.0265(18) -0.013(2)
C13 0.096(2) 0.108(2) 0.0542(15) -0.0074(17) 0.0276(15) -0.0170(15)
C14 0.0696(16) 0.0818(17) 0.0423(12) 0.0104(13) 0.0081(11) -0.0042(11)

loop_
_atom_type_symbol
_atom_type_description
_atom_type_scat_dispersion_real
_atom_type_scat_dispersion_imag
_atom_type_scat_source
C C 0.0033 0.0016 'International Tables Vol C Tables 4.2.6.8 and 6.1.1.4'
H H 0.0000 0.0000 'International Tables Vol C Tables 4.2.6.8 and 6.1.1.4'
N N 0.0061 0.0033 'International Tables Vol C Tables 4.2.6.8 and 6.1.1.4'
O O 0.0106 0.0060 'International Tables Vol C Tables 4.2.6.8 and 6.1.1.4'

loop_
_geom_angle_atom_site_label_1
_geom_angle_atom_site_label_2
_geom_angle_atom_site_label_3
_geom_angle_site_symmetry_1
_geom_angle_site_symmetry_3
_geom_angle
_geom_angle_publ_flag
C11 O3 H3A . . 109.5 ?
C2 C1 C6 . . 120.03(18) ?
C2 C1 H1 . . 120.0 ?
C6 C1 H1 . . 120.0 ?
C1 C2 C3 . . 120.50(19) ?
C1 C2 H2 . . 119.8 ?
C3 C2 H2 . . 119.8 ?
C2 C3 C4 . . 119.80(18) ?
C2 C3 H3B . . 120.1 ?
C4 C3 H3B . . 120.1 ?
C5 C4 C3 . . 120.26(19) ?
C5 C4 H4 . . 119.9 ?
C3 C4 H4 . . 119.9 ?
C4 C5 C6 . . 120.23(18) ?
C4 C5 H5 . . 119.9 ?
C6 C5 H5 . . 119.9 ?
C5 C6 C1 . . 119.17(16) ?
C5 C6 C7 . . 121.42(15) ?
C1 C6 C7 . . 119.36(16) ?
O1 C7 C6 . . 122.29(16) ?
O1 C7 C8 . . 119.34(15) ?
C6 C7 C8 . . 118.28(14) ?
C9 C8 C10 . . 119.51(15) ?
C9 C8 C7 . . 118.45(15) ?
C10 C8 C7 . . 121.78(15) ?
C8 C9 C10 . 2_666 121.20(15) ?
C8 C9 H9 . . 119.4 ?
C10 C9 H9 2_666 . 119.4 ?
C8 C10 C9 . 2_666 119.29(16) ?
C8 C10 C11 . . 120.74(15) ?
C9 C10 C11 2_666 . 119.84(15) ?
O2 C11 O3 . . 125.73(17) ?
O2 C11 C10 . . 122.29(16) ?
O3 C11 C10 . . 111.96(15) ?
C14 N1 C13 . . 120.2(2) ?
C14 N1 C12 . . 122.7(2) ?
C13 N1 C12 . . 117.0(2) ?
N1 C12 H12A . . 109.5 ?
N1 C12 H12B . . 109.5 ?
H12A C12 H12B . . 109.5 ?
N1 C12 H12C . . 109.5 ?
H12A C12 H12C . . 109.5 ?
H12B C12 H12C . . 109.5 ?
N1 C13 H13A . . 109.5 ?
N1 C13 H13B . . 109.5 ?
H13A C13 H13B . . 109.5 ?
N1 C13 H13C . . 109.5 ?
H13A C13 H13C . . 109.5 ?
H13B C13 H13C . . 109.5 ?
O4 C14 N1 . . 124.3(2) yes
O4 C14 H14 . . 117.9 ?
N1 C14 H14 . . 117.9 ?

loop_
_geom_bond_atom_site_label_1
_geom_bond_atom_site_label_2
_geom_bond_site_symmetry_2
_geom_bond_distance
O1 C7 . 1.213(2)
O2 C11 . 1.205(2)
O3 C11 . 1.312(2)
O3 H3A . 0.82
C1 C2 . 1.375(3)
C1 C6 . 1.398(2)
C1 H1 . 0.93
C2 C3 . 1.376(3)
C2 H2 . 0.93
C3 C4 . 1.382(3)
C3 H3B . 0.93
C4 C5 . 1.379(3)
C4 H4 . 0.93
C5 C6 . 1.385(3)
C5 H5 . 0.93
C6 C7 . 1.482(2)
C7 C8 . 1.513(2)
C8 C9 . 1.384(2)
C8 C10 . 1.396(2)
C9 C10 2_666 1.397(2)
C9 H9 . 0.93
C10 C9 2_666 1.397(2)
C10 C11 . 1.498(2)
O4 C14 . 1.224(3)
N1 C14 . 1.311(3)
N1 C13 . 1.437(3)
N1 C12 . 1.453(4)
C12 H12A . 0.96
C12 H12B . 0.96
C12 H12C . 0.96
C13 H13A . 0.96
C13 H13B . 0.96
C13 H13C . 0.96
C14 H14 . 0.93

loop_
_geom_hbond_atom_site_label_D
_geom_hbond_atom_site_label_H
_geom_hbond_atom_site_label_A
_geom_hbond_distance_DH
_geom_hbond_distance_HA
_geom_hbond_distance_DA
_geom_hbond_angle_DHA
_geom_hbond_publ_flag
O3 H3A O4 0.82 1.73 2.531(2) 166 yes
C13 H13A O4 0.96 2.35 2.734(3) 103 yes
